data_7216431
loop_
_publ_author_name
'Haldar, Ritesh'
'Bonakala, Satyanarayana'
'Kanoo, Prakash'
'Balasubramanian, Sundaram'
'Maji, Tapas Kumar'

_publ_section_title
;
 Two 3D metal--organic frameworks of Cd(ii): modulation of structures and
 porous properties based on linker functionalities
;
_journal_issue 22
_journal_name_full CrystEngComm
_journal_page_first 4877
_journal_paper_doi 10.1039/c4ce00190g
_journal_volume 16
_journal_year 2014
_chemical_formula_sum 'C18 H10 Cd N5 O9.5'
_chemical_formula_weight 560.71
_chemical_name_systematic
;
 ?
;
_space_group_IT_number 67
_symmetry_cell_setting orthorhombic
_symmetry_space_group_name_Hall '-C 2a 2'
_symmetry_space_group_name_H-M 'C m m a'
_atom_sites_solution_hydrogens geom
_atom_sites_solution_primary direct
_atom_sites_solution_secondary difmap
_audit_creation_method SHELXL-97
_cell_angle_alpha 90.00
_cell_angle_beta 90.00
_cell_angle_gamma 90.00
_cell_formula_units_Z 4
_cell_length_a 6.7119(7)
_cell_length_b 24.876(3)
_cell_length_c 14.0647(17)
_cell_measurement_temperature 150(2)
_cell_measurement_theta_max 25.000
_cell_volume 2348.3(5)
_computing_cell_refinement SMART
_computing_data_collection 'SMART (Bruker,2000)'
_computing_data_reduction 'SAINT (Bruker,2000)'
_computing_molecular_graphics 'Mercury 1.4.1'
_computing_publication_material 'PLATON (Spek, 2003)'
_computing_structure_refinement 'SHELXL-97 (Sheldrick, 2008)'
_computing_structure_solution 'SIR-92 (Altomare et al. 1994)'
_diffrn_ambient_temperature 150(2)
_diffrn_measured_fraction_theta_full 0.966
_diffrn_measured_fraction_theta_max 0.966
_diffrn_radiation_monochromator graphite
_diffrn_radiation_source 'fine-focus sealed tube'
_diffrn_radiation_type MoK\a
_diffrn_radiation_wavelength 0.71073
_diffrn_reflns_av_R_equivalents 0.0900
_diffrn_reflns_av_sigmaI/netI 0.0509
_diffrn_reflns_limit_h_max 7
_diffrn_reflns_limit_h_min -7
_diffrn_reflns_limit_k_max 29
_diffrn_reflns_limit_k_min -29
_diffrn_reflns_limit_l_max 16
_diffrn_reflns_limit_l_min -16
_diffrn_reflns_number 8378
_diffrn_reflns_theta_full 25.00
_diffrn_reflns_theta_max 25.00
_diffrn_reflns_theta_min 1.45
_exptl_absorpt_coefficient_mu 0.988
_exptl_absorpt_correction_T_max 0.9251
_exptl_absorpt_correction_T_min 0.9077
_exptl_absorpt_correction_type empirical
_exptl_absorpt_process_details SADABS
_exptl_crystal_colour red
_exptl_crystal_density_diffrn 1.586
_exptl_crystal_density_method 'not measured'
_exptl_crystal_description rectangular
_exptl_crystal_F_000 1108
_exptl_crystal_size_max 0.10
_exptl_crystal_size_mid 0.10
_exptl_crystal_size_min 0.08
_refine_diff_density_max 6.222
_refine_diff_density_min -0.849
_refine_diff_density_rms 0.263
_refine_ls_extinction_method none
_refine_ls_goodness_of_fit_ref 1.058
_refine_ls_hydrogen_treatment noref
_refine_ls_matrix_type full
_refine_ls_number_parameters 106
_refine_ls_number_reflns 1121
_refine_ls_number_restraints 6
_refine_ls_restrained_S_all 1.057
_refine_ls_R_factor_all 0.1062
_refine_ls_R_factor_gt 0.0953
_refine_ls_shift/su_max 0.000
_refine_ls_shift/su_mean 0.000
_refine_ls_structure_factor_coef Fsqd
_refine_ls_weighting_details 'calc w=1/[\s^2^(Fo^2^)+(0.2000P)^2^+0.0000P] where P=(Fo^2^+2Fc^2^)/3'
_refine_ls_weighting_scheme calc
_refine_ls_wR_factor_gt 0.2257
_refine_ls_wR_factor_ref 0.2410
_reflns_number_gt 948
_reflns_number_total 1121
_reflns_threshold_expression >2\s(I)
_cod_data_source_file c4ce00190g2.cif
_cod_data_source_block compound2
_cod_depositor_comments
;
The following automatic conversions were performed:

'_symmetry_cell_setting' value 'Orthorhombic' changed to
'orthorhombic' according to
/usr/data/users/saulius/crontab/automatic-downloads/current/RSC/lib/dictionaries/cif_core.dic
dictionary named 'cif_core.dic' version 2.4.2 from 2011-04-26.

Automatic conversion script
Id: cif_fix_values 2281 2013-09-26 08:29:07Z andrius 
;
_cod_original_sg_symbol_H-M Cmma
_cod_original_formula_sum 'C18 H10 Cd N5 O9.50'
_cod_database_code 7216431

loop_
_symmetry_equiv_pos_as_xyz
'x, y, z'
'-x, -y+1/2, z'
'x, -y, -z'
'-x, y+1/2, -z'
'x+1/2, y+1/2, z'
'-x+1/2, -y+1, z'
'x+1/2, -y+1/2, -z'
'-x+1/2, y+1, -z'
'-x, -y, -z'
'x, y-1/2, -z'
'-x, y, z'
'x, -y-1/2, z'
'-x+1/2, -y+1/2, -z'
'x+1/2, y, -z'
'-x+1/2, y+1/2, z'
'x+1/2, -y, z'

loop_
_atom_site_label
_atom_site_type_symbol
_atom_site_fract_x
_atom_site_fract_y
_atom_site_fract_z
_atom_site_U_iso_or_equiv
_atom_site_adp_type
_atom_site_occupancy
_atom_site_symmetry_multiplicity
_atom_site_calc_flag
_atom_site_refinement_flags
C1 C 0.0000 0.1646(5) 0.0187(9) 0.041(3) Uani 1 2 d S
H1 H 0.0000 0.1963 -0.0191 0.049 Uiso 1 2 calc SR
C2 C 0.0000 0.1159(6) -0.0263(9) 0.046(3) Uani 1 2 d S
H2 H 0.0000 0.1142 -0.0938 0.056 Uiso 1 2 calc SR
C3 C 0.0000 0.0703(5) 0.0255(10) 0.044(3) Uani 1 2 d S
C4 C 0.0000 0.0732(6) 0.1244(11) 0.064(4) Uani 1 2 d S
H4 H 0.0000 0.0416 0.1622 0.076 Uiso 1 2 calc SR
C5 C 0.0000 0.1247(6) 0.1667(9) 0.049(3) Uani 1 2 d S
H5 H 0.0000 0.1277 0.2340 0.059 Uiso 1 2 calc SR
C6 C 0.0000 0.2500 0.3836(12) 0.036(4) Uani 1 4 d S
C7 C 0.0000 0.2500 0.4904(11) 0.037(4) Uani 1 4 d S
C8 C 0.0000 0.2035(5) 0.5401(8) 0.047(3) Uani 1 2 d S
H8 H 0.0000 0.1704 0.5064 0.056 Uiso 1 2 calc SR
C9 C 0.0000 0.2025(5) 0.6391(9) 0.048(3) Uani 1 2 d S
C10 C 0.0000 0.2500 0.6904(9) 0.032(4) Uani 1 4 d S
C11 C 0.0000 0.2500 0.7988(9) 0.032(4) Uani 1 4 d S
Cd1 Cd 0.0000 0.2500 0.19228(7) 0.0307(6) Uani 1 4 d S
N1 N 0.0000 0.1698(4) 0.1131(7) 0.036(2) Uani 1 2 d S
N2 N 0.0000 0.0194(5) -0.0255(8) 0.058(3) Uani 1 2 d S
N3 N 0.0000 0.1511(13) 0.678(2) 0.073(8) Uani 0.50 2 d SPU
O1 O 0.0000 0.2943(4) 0.3411(6) 0.050(2) Uani 1 2 d S
O2 O 0.1606(13) 0.2500 0.8396(6) 0.045(2) Uani 1 2 d S
O3 O 0.0000 0.1449(8) 0.7607(13) 0.071(6) Uani 0.50 2 d SP
O4 O 0.113(11) 0.116(2) 0.636(4) 0.071(6) Uani 0.13 1 d P
O5 O 0.221(7) -0.055(3) 0.652(7) 0.74(5) Uiso 1 1 d .

loop_
_atom_site_aniso_label
_atom_site_aniso_U_11
_atom_site_aniso_U_22
_atom_site_aniso_U_33
_atom_site_aniso_U_23
_atom_site_aniso_U_13
_atom_site_aniso_U_12
C1 0.028(7) 0.050(7) 0.045(8) 0.001(6) 0.000 0.000
C2 0.031(7) 0.071(9) 0.038(7) -0.022(6) 0.000 0.000
C3 0.038(8) 0.048(7) 0.046(7) -0.005(6) 0.000 0.000
C4 0.111(14) 0.047(8) 0.033(7) 0.003(6) 0.000 0.000
C5 0.059(10) 0.059(8) 0.029(6) 0.001(6) 0.000 0.000
C6 0.023(8) 0.057(10) 0.029(8) 0.000 0.000 0.000
C7 0.014(9) 0.077(12) 0.020(8) 0.000 0.000 0.000
C8 0.064(10) 0.056(8) 0.019(5) -0.007(5) 0.000 0.000
C9 0.066(10) 0.042(7) 0.036(7) -0.001(5) 0.000 0.000
C10 0.026(9) 0.055(10) 0.015(7) 0.000 0.000 0.000
C11 0.059(13) 0.031(7) 0.006(6) 0.000 0.000 0.000
Cd1 0.0271(8) 0.0480(8) 0.0170(7) 0.000 0.000 0.000
N1 0.035(6) 0.053(6) 0.020(4) 0.001(4) 0.000 0.000
N2 0.076(10) 0.063(7) 0.036(7) -0.003(4) 0.000 0.000
N3 0.087(12) 0.075(11) 0.058(11) -0.005(8) 0.000 0.000
O1 0.042(6) 0.084(7) 0.023(4) 0.003(5) 0.000 0.000
O2 0.032(5) 0.080(6) 0.024(4) 0.000 0.003(4) 0.000
O3 0.13(2) 0.056(11) 0.024(9) 0.002(8) 0.000 0.000
O4 0.13(2) 0.056(11) 0.024(9) 0.002(8) 0.000 0.000

loop_
_atom_type_symbol
_atom_type_description
_atom_type_scat_dispersion_real
_atom_type_scat_dispersion_imag
_atom_type_scat_source
C C 0.0033 0.0016 'International Tables Vol C Tables 4.2.6.8 and 6.1.1.4'
Cd Cd -0.8075 1.2024 'International Tables Vol C Tables 4.2.6.8 and 6.1.1.4'
H H 0.0000 0.0000 'International Tables Vol C Tables 4.2.6.8 and 6.1.1.4'
N N 0.0061 0.0033 'International Tables Vol C Tables 4.2.6.8 and 6.1.1.4'
O O 0.0106 0.0060 'International Tables Vol C Tables 4.2.6.8 and 6.1.1.4'

loop_
_geom_angle_atom_site_label_1
_geom_angle_atom_site_label_2
_geom_angle_atom_site_label_3
_geom_angle
_geom_angle_site_symmetry_1
_geom_angle_site_symmetry_3
N1 C1 C2 123.1(13) . .
N1 C1 H1 118.4 . .
C2 C1 H1 118.4 . .
C3 C2 C1 119.8(13) . .
C3 C2 H2 120.1 . .
C1 C2 H2 120.1 . .
C2 C3 C4 119.7(13) . .
C2 C3 N2 117.8(11) . .
C4 C3 N2 122.5(13) . .
C3 C4 C5 117.9(13) . .
C3 C4 H4 121.0 . .
C5 C4 H4 121.0 . .
N1 C5 C4 121.2(12) . .
N1 C5 H5 119.4 . .
C4 C5 H5 119.4 . .
O1 C6 O1 123.0(16) 2 .
O1 C6 C7 118.5(8) 2 .
O1 C6 C7 118.5(8) . .
O1 C6 Cd1 61.5(8) 2 .
O1 C6 Cd1 61.5(8) . .
C7 C6 Cd1 180.000(2) . .
C8 C7 C8 117.8(15) 2 .
C8 C7 C6 121.1(8) 2 .
C8 C7 C6 121.1(8) . .
C7 C8 C9 122.1(13) . .
C7 C8 H8 118.9 . .
C9 C8 H8 118.9 . .
C10 C9 C8 120.4(12) . .
C10 C9 N3 125.3(16) . .
C8 C9 N3 114.3(17) . .
C9 C10 C9 117.2(14) . 2
C9 C10 C11 121.4(7) . .
C9 C10 C11 121.4(7) 2 .
O2 C11 O2 124.0(13) . 2
O2 C11 C10 118.0(7) . .
O2 C11 C10 118.0(7) 2 .
N1 Cd1 N1 121.6(5) 2 .
N1 Cd1 O2 84.60(11) 2 14_456
N1 Cd1 O2 84.60(11) . 14_456
N1 Cd1 O2 84.60(11) 2 13_556
N1 Cd1 O2 84.60(11) . 13_556
O2 Cd1 O2 157.7(4) 14_456 13_556
N1 Cd1 O1 91.4(3) 2 .
N1 Cd1 O1 146.9(3) . .
O2 Cd1 O1 99.84(18) 14_456 .
O2 Cd1 O1 99.84(18) 13_556 .
N1 Cd1 O1 146.9(3) 2 2
N1 Cd1 O1 91.4(3) . 2
O2 Cd1 O1 99.84(18) 14_456 2
O2 Cd1 O1 99.84(18) 13_556 2
O1 Cd1 O1 55.5(5) . 2
N1 Cd1 C6 119.2(2) 2 .
N1 Cd1 C6 119.2(2) . .
O2 Cd1 C6 101.1(2) 14_456 .
O2 Cd1 C6 101.1(2) 13_556 .
O1 Cd1 C6 27.8(2) . .
O1 Cd1 C6 27.8(2) 2 .
C1 N1 C5 118.3(12) . .
C1 N1 Cd1 124.7(9) . .
C5 N1 Cd1 116.9(8) . .
N2 N2 C3 113.9(15) 9 .
O3 N3 O4 111(3) . .
O3 N3 O4 111(3) . 11
O4 N3 O4 71(7) . 11
O3 N3 C9 121(3) . .
O4 N3 C9 116(3) . .
O4 N3 C9 116(3) 11 .
C6 O1 Cd1 90.7(9) . .
C11 O2 Cd1 140.8(8) . 13_556
N3 O4 O4 55(3) . 11

loop_
_geom_bond_atom_site_label_1
_geom_bond_atom_site_label_2
_geom_bond_distance
_geom_bond_site_symmetry_2
C1 N1 1.334(16) .
C1 C2 1.368(19) .
C1 H1 0.9500 .
C2 C3 1.35(2) .
C2 H2 0.9500 .
C3 C4 1.39(2) .
C3 N2 1.454(18) .
C4 C5 1.41(2) .
C4 H4 0.9500 .
C5 N1 1.352(17) .
C5 H5 0.9500 .
C6 O1 1.253(13) 2
C6 O1 1.253(13) .
C6 C7 1.50(2) .
C6 Cd1 2.691(17) .
C7 C8 1.352(16) 2
C7 C8 1.352(16) .
C8 C9 1.392(18) .
C8 H8 0.9500 .
C9 C10 1.384(15) .
C9 N3 1.39(4) .
C10 C9 1.384(15) 2
C10 C11 1.525(17) .
C11 O2 1.221(10) .
C11 O2 1.221(10) 2
Cd1 N1 2.284(10) 2
Cd1 N1 2.284(10) .
Cd1 O2 2.322(9) 14_456
Cd1 O2 2.322(9) 13_556
Cd1 O1 2.365(9) .
Cd1 O1 2.365(9) 2
N2 N2 1.20(2) 9
N3 O3 1.17(3) .
N3 O4 1.31(7) .
N3 O4 1.31(7) 11
O2 Cd1 2.322(9) 13_556
O4 O4 1.51(15) 11

loop_
_geom_torsion_atom_site_label_1
_geom_torsion_atom_site_label_2
_geom_torsion_atom_site_label_3
_geom_torsion_atom_site_label_4
_geom_torsion
_geom_torsion_site_symmetry_1
_geom_torsion_site_symmetry_4
N1 C1 C2 C3 0.000(1) . .
C1 C2 C3 C4 0.0 . .
C1 C2 C3 N2 180.0 . .
C2 C3 C4 C5 0.000(1) . .
N2 C3 C4 C5 180.000(1) . .
C3 C4 C5 N1 0.000(1) . .
O1 C6 C7 C8 180.000(3) 2 2
O1 C6 C7 C8 0.000(4) . 2
Cd1 C6 C7 C8 0(100) . 2
O1 C6 C7 C8 0.000(4) 2 .
O1 C6 C7 C8 180.000(3) . .
Cd1 C6 C7 C8 180(100) . .
C8 C7 C8 C9 0.000(4) 2 .
C6 C7 C8 C9 180.000(3) . .
C7 C8 C9 C10 0.000(4) . .
C7 C8 C9 N3 180.000(5) . .
C8 C9 C10 C9 0.000(3) . 2
N3 C9 C10 C9 180.000(3) . 2
C8 C9 C10 C11 180.000(3) . .
N3 C9 C10 C11 0.000(4) . .
C9 C10 C11 O2 90.000(4) . .
C9 C10 C11 O2 -90.000(4) 2 .
C9 C10 C11 O2 -90.000(4) . 2
C9 C10 C11 O2 90.000(4) 2 2
O1 C6 Cd1 N1 180.000(2) 2 2
O1 C6 Cd1 N1 0.000(3) . 2
C7 C6 Cd1 N1 0(100) . 2
O1 C6 Cd1 N1 0.000(2) 2 .
O1 C6 Cd1 N1 180.000(3) . .
C7 C6 Cd1 N1 180(100) . .
O1 C6 Cd1 O2 90.000(2) 2 14_456
O1 C6 Cd1 O2 -90.000(3) . 14_456
C7 C6 Cd1 O2 -90(100) . 14_456
O1 C6 Cd1 O2 -90.000(2) 2 13_556
O1 C6 Cd1 O2 90.000(3) . 13_556
C7 C6 Cd1 O2 90(100) . 13_556
O1 C6 Cd1 O1 180.000(3) 2 .
C7 C6 Cd1 O1 0(100) . .
O1 C6 Cd1 O1 180.000(3) . 2
C7 C6 Cd1 O1 180(100) . 2
C2 C1 N1 C5 0.000(1) . .
C2 C1 N1 Cd1 180.0 . .
C4 C5 N1 C1 0.000(1) . .
C4 C5 N1 Cd1 180.0 . .
N1 Cd1 N1 C1 0.000(1) 2 .
O2 Cd1 N1 C1 80.25(18) 14_456 .
O2 Cd1 N1 C1 -80.25(18) 13_556 .
O1 Cd1 N1 C1 180.0 . .
O1 Cd1 N1 C1 180.0 2 .
C6 Cd1 N1 C1 180.0 . .
N1 Cd1 N1 C5 180.0 2 .
O2 Cd1 N1 C5 -99.75(18) 14_456 .
O2 Cd1 N1 C5 99.75(18) 13_556 .
O1 Cd1 N1 C5 0.000(1) . .
O1 Cd1 N1 C5 0.0 2 .
C6 Cd1 N1 C5 0.000(1) . .
C2 C3 N2 N2 180.0 . 9
C4 C3 N2 N2 0.0 . 9
C10 C9 N3 O3 0.000(8) . .
C8 C9 N3 O3 180.000(5) . .
C10 C9 N3 O4 -140(4) . .
C8 C9 N3 O4 40(4) . .
C10 C9 N3 O4 140(4) . 11
C8 C9 N3 O4 -40(4) . 11
O1 C6 O1 Cd1 0.000(3) 2 .
C7 C6 O1 Cd1 180.000(2) . .
N1 Cd1 O1 C6 180.000(2) 2 .
N1 Cd1 O1 C6 0.000(3) . .
O2 Cd1 O1 C6 95.23(11) 14_456 .
O2 Cd1 O1 C6 -95.23(11) 13_556 .
O1 Cd1 O1 C6 0.000(2) 2 .
O2 C11 O2 Cd1 180.000(3) 2 13_556
C10 C11 O2 Cd1 0.000(5) . 13_556
O3 N3 O4 O4 106(3) . 11
C9 N3 O4 O4 -110(3) . 11
